data_7135532
loop_
_publ_author_name
'Tiwari, Shashikant'
'Sharma, Ritika'
'Rawat, Diwan S.'

_publ_section_title
;
 Experimental and spectroscopic evidence of the hidden triplet transition
 state of quinone methide: a new reactivity paradigm.
;
_journal_issue 7
_journal_name_full 'Chemical communications (Cambridge, England)'
_journal_page_first 2343
_journal_page_last 2347
_journal_paper_doi 10.1039/d5cc06672g
_journal_volume 62
_journal_year 2026
_chemical_formula_moiety 'C35 H37 N O4 S'
_chemical_formula_sum 'C35 H37 N O4 S'
_chemical_formula_weight 567.71
_space_group_crystal_system monoclinic
_space_group_IT_number 14
_space_group_name_Hall '-P 2yn'
_space_group_name_H-M_alt 'P 1 21/n 1'
_atom_sites_solution_hydrogens geom
_audit_creation_date 2024-10-10
_audit_creation_method
;
Olex2 1.3
(compiled 2020.11.12 svn.r5f609507 for OlexSys, GUI svn.r6408)
;
_audit_update_record
;
2024-10-28 deposited with the CCDC.	2025-12-22 downloaded from the CCDC.
;
_cell_angle_alpha 90
_cell_angle_beta 99.353(3)
_cell_angle_gamma 90
_cell_formula_units_Z 4
_cell_length_a 10.4934(3)
_cell_length_b 17.6933(5)
_cell_length_c 16.8167(5)
_cell_measurement_reflns_used 18640
_cell_measurement_temperature 142(60)
_cell_measurement_theta_max 31.1200
_cell_measurement_theta_min 3.3580
_cell_volume 3080.73(16)
_computing_cell_refinement 'CrysAlisPro 1.171.43.106a (Rigaku OD, 2024)'
_computing_data_collection 'CrysAlisPro 1.171.43.106a (Rigaku OD, 2024)'
_computing_data_reduction 'CrysAlisPro 1.171.43.106a (Rigaku OD, 2024)'
_computing_molecular_graphics 'Olex2 1.3 (Dolomanov et al., 2009)'
_computing_publication_material 'Olex2 1.3 (Dolomanov et al., 2009)'
_computing_structure_refinement 'SHELXL 2016/4 (Sheldrick, 2015)'
_diffrn_ambient_environment N~2~
_diffrn_ambient_temperature 142(60)
_diffrn_detector 'Hybrid Pixel Array Detector'
_diffrn_detector_area_resol_mean 10.0000
_diffrn_detector_type HyPix
_diffrn_measured_fraction_theta_full 0.998
_diffrn_measured_fraction_theta_max 0.804
_diffrn_measurement_details
;
List of Runs (angles in degrees, time in seconds):

  # Type    Start    End  Width  t~exp~   \w     \q     \k     \f   Frames
#--------------------------------------------------------------------------
  1  \w     -3.00  26.00   0.50    6.09    --    5.69  29.00  -1.00   58
  2  \w    -68.00  18.00   0.50    6.09    --    5.69 -29.00-162.00  172
  3  \w    -11.00  27.00   0.50    6.09    --   -5.53 -99.00  90.00   76
  4  \w    -22.00  12.00   0.50    6.09    --   -5.53 -99.00-120.00   68
  5  \w    -19.00  18.00   0.50    6.09    --   -5.53  38.00-180.00   74
  6  \w     30.00  59.00   0.50    6.09    --   -5.53  38.00-180.00   58
  7  \w     32.00  79.00   0.50    6.09    --    5.69  29.00  -1.00   94
;
_diffrn_measurement_device 'four-circle diffractometer'
_diffrn_measurement_device_type 'XtaLAB Synergy, Single source at home/near, HyPix'
_diffrn_measurement_method '\w scans'
_diffrn_orient_matrix_type 'CrysAlisPro convention (1999,Acta A55,543-557)'
_diffrn_orient_matrix_UB_11 -0.0654678000
_diffrn_orient_matrix_UB_12 0.0026908000
_diffrn_orient_matrix_UB_13 0.0055013000
_diffrn_orient_matrix_UB_21 -0.0199254000
_diffrn_orient_matrix_UB_22 -0.0154465000
_diffrn_orient_matrix_UB_23 -0.0389376000
_diffrn_orient_matrix_UB_31 0.0035923000
_diffrn_orient_matrix_UB_32 -0.0368852000
_diffrn_orient_matrix_UB_33 0.0167493000
_diffrn_radiation_monochromator mirror
_diffrn_radiation_probe x-ray
_diffrn_radiation_type 'Mo K\a'
_diffrn_radiation_wavelength 0.71073
_diffrn_reflns_av_R_equivalents 0.0596
_diffrn_reflns_av_unetI/netI 0.0493
_diffrn_reflns_Laue_measured_fraction_full 0.998
_diffrn_reflns_Laue_measured_fraction_max 0.804
_diffrn_reflns_limit_h_max 13
_diffrn_reflns_limit_h_min -13
_diffrn_reflns_limit_k_max 24
_diffrn_reflns_limit_k_min -22
_diffrn_reflns_limit_l_max 21
_diffrn_reflns_limit_l_min -24
_diffrn_reflns_number 32307
_diffrn_reflns_point_group_measured_fraction_full 0.998
_diffrn_reflns_point_group_measured_fraction_max 0.804
_diffrn_reflns_theta_full 25.242
_diffrn_reflns_theta_max 31.276
_diffrn_reflns_theta_min 3.107
_diffrn_source 'micro-focus sealed X-ray tube'
_diffrn_source_type 'PhotonJet (Mo) X-ray Source'
_exptl_absorpt_coefficient_mu 0.144
_exptl_absorpt_correction_T_max 1.00000
_exptl_absorpt_correction_T_min 0.80331
_exptl_absorpt_correction_type multi-scan
_exptl_absorpt_process_details
;
CrysAlisPro 1.171.43.106a (Rigaku Oxford Diffraction, 2024)
Empirical absorption correction using spherical harmonics,
implemented in SCALE3 ABSPACK scaling algorithm.
;
_exptl_crystal_colour 'clear reddish red'
_exptl_crystal_colour_lustre clear
_exptl_crystal_colour_modifier reddish
_exptl_crystal_colour_primary red
_exptl_crystal_density_diffrn 1.224
_exptl_crystal_description needle
_exptl_crystal_F_000 1208
_exptl_crystal_size_max 0.1
_exptl_crystal_size_mid 0.07
_exptl_crystal_size_min 0.05
_refine_diff_density_max 0.580
_refine_diff_density_min -0.474
_refine_diff_density_rms 0.056
_refine_ls_extinction_method none
_refine_ls_goodness_of_fit_ref 1.157
_refine_ls_hydrogen_treatment constr
_refine_ls_matrix_type full
_refine_ls_number_parameters 377
_refine_ls_number_reflns 8098
_refine_ls_number_restraints 0
_refine_ls_restrained_S_all 1.157
_refine_ls_R_factor_all 0.0669
_refine_ls_R_factor_gt 0.0531
_refine_ls_shift/su_max 0.001
_refine_ls_shift/su_mean 0.000
_refine_ls_structure_factor_coef Fsqd
_refine_ls_weighting_details 'w=1/[\s^2^(Fo^2^)+(0.0785P)^2^+0.2276P] where P=(Fo^2^+2Fc^2^)/3'
_refine_ls_weighting_scheme calc
_refine_ls_wR_factor_gt 0.1470
_refine_ls_wR_factor_ref 0.1543
_reflns_Friedel_coverage 0.000
_reflns_number_gt 6253
_reflns_number_total 8098
_reflns_threshold_expression 'I > 2\s(I)'
_cod_data_source_file d5cc06672g2.cif
_cod_data_source_block mv-68_auto
_cod_database_code 7135532
_shelx_shelxl_version_number 2016/4
_chemical_oxdiff_formula 'C H N O S'
_chemical_oxdiff_usercomment 07-03-2024
_shelx_space_group_comment
;
The symmetry employed for this shelxl refinement is uniquely defined
by the following loop, which should always be used as a source of
symmetry information in preference to the above space-group names.
They are only intended as comments.
;
_shelx_estimated_absorpt_t_max 0.993
_shelx_estimated_absorpt_t_min 0.986
_reflns_odcompleteness_completeness 99.74
_reflns_odcompleteness_iscentric 1
_reflns_odcompleteness_theta 26.32
_olex2_refinement_description
;
1. Fixed Uiso
 At 1.2 times of:
  All C(H) groups
 At 1.5 times of:
  All C(H,H,H) groups
2.a Aromatic/amide H refined with riding coordinates:
 C24(H24), C6(H6), C2(H2), C12(H12), C35(H35), C25(H25), C31(H31), C26(H26),
 C34(H34), C41(H41), C32(H32), C37(H37), C33(H33), C40(H40), C39(H39), C38(H38)
2.b Idealised Me refined as rotating group:
 C29(H29A,H29B,H29C), C19(H19A,H19B,H19C), C15(H15A,H15B,H15C), C20(H20A,H20B,
 H20C), C21(H21A,H21B,H21C), C16(H16A,H16B,H16C), C17(H17A,H17B,H17C)
;
_olex2_submission_special_instructions 'No special instructions were received'
_oxdiff_exptl_absorpt_empirical_details
;
Empirical correction (ABSPACK) includes:
- Absorption correction using spherical harmonics
- Frame scaling
;
_oxdiff_exptl_absorpt_empirical_full_max 1.306
_oxdiff_exptl_absorpt_empirical_full_min 0.754

loop_
_space_group_symop_operation_xyz
'x, y, z'
'-x+1/2, y+1/2, -z+1/2'
'-x, -y, -z'
'x-1/2, -y-1/2, z-1/2'

loop_
_atom_site_label
_atom_site_type_symbol
_atom_site_fract_x
_atom_site_fract_y
_atom_site_fract_z
_atom_site_U_iso_or_equiv
_atom_site_adp_type
_atom_site_occupancy
_atom_site_site_symmetry_order
_atom_site_calc_flag
_atom_site_refinement_flags_posn
_atom_site_refinement_flags_adp
_atom_site_refinement_flags_occupancy
_atom_site_disorder_assembly
_atom_site_disorder_group
S9 S 0.65434(4) 0.49261(2) 0.86591(2) 0.02325(11) Uani 1 1 d . . . . .
O10 O 0.63913(12) 0.50773(7) 0.94811(7) 0.0311(3) Uani 1 1 d . . . . .
O11 O 0.75505(11) 0.44236(7) 0.85025(7) 0.0319(3) Uani 1 1 d . . . . .
O28 O 0.05939(12) 0.39878(8) 0.64323(7) 0.0379(3) Uani 1 1 d . . . . .
N22 N 0.22739(13) 0.43068(7) 0.74427(7) 0.0237(3) Uani 1 1 d . . . . .
C8 C 0.50491(14) 0.45477(8) 0.81513(8) 0.0207(3) Uani 1 1 d . . . . .
C1 C 0.47667(14) 0.33637(8) 0.73609(8) 0.0206(3) Uani 1 1 d . . . . .
C7 C 0.51327(14) 0.41057(8) 0.74141(8) 0.0197(3) Uani 1 1 d . . . . .
C23 C 0.26711(15) 0.44416(8) 0.82400(9) 0.0217(3) Uani 1 1 d . . . . .
C24 C 0.18523(16) 0.43850(9) 0.88052(9) 0.0261(3) Uani 1 1 d . . . . .
H24 H 0.216285 0.447502 0.935975 0.031 Uiso 1 1 calc R U . . .
C6 C 0.44301(15) 0.29637(8) 0.80466(9) 0.0222(3) Uani 1 1 d . . . . .
H6 H 0.461930 0.319559 0.856179 0.027 Uiso 1 1 calc R U . . .
C30 C 0.56230(15) 0.45153(8) 0.67558(8) 0.0218(3) Uani 1 1 d . . . . .
C2 C 0.45824(15) 0.29677(8) 0.65976(9) 0.0229(3) Uani 1 1 d . . . . .
H2 H 0.488148 0.319922 0.615269 0.028 Uiso 1 1 calc R U . . .
C27 C 0.10502(16) 0.41276(9) 0.72213(9) 0.0270(3) Uani 1 1 d . . . . .
C12 C 0.40179(15) 0.46672(8) 0.85140(8) 0.0221(3) Uani 1 1 d . . . . .
H12 H 0.418011 0.493177 0.901177 0.027 Uiso 1 1 calc R U . . .
C35 C 0.66867(17) 0.42487(9) 0.64340(10) 0.0281(3) Uani 1 1 d . . . . .
H35 H 0.706996 0.377886 0.661091 0.034 Uiso 1 1 calc R U . . .
C25 C 0.05609(17) 0.41930(9) 0.85442(10) 0.0299(3) Uani 1 1 d . . . . .
H25 H -0.002068 0.415147 0.891992 0.036 Uiso 1 1 calc R U . . .
O13 O 0.2959(2) 0.13160(9) 0.71067(9) 0.0762(7) Uani 1 1 d . . . . .
C36 C 0.67488(16) 0.58085(9) 0.82005(10) 0.0277(3) Uani 1 1 d . . . . .
C31 C 0.50614(16) 0.51996(9) 0.64836(10) 0.0280(3) Uani 1 1 d . . . . .
H31 H 0.434109 0.538785 0.669905 0.034 Uiso 1 1 calc R U . . .
C5 C 0.38622(16) 0.22794(8) 0.79929(9) 0.0267(3) Uani 1 1 d . . . . .
C3 C 0.40058(17) 0.22850(8) 0.64876(9) 0.0268(3) Uani 1 1 d . . . . .
C26 C 0.01434(17) 0.40658(9) 0.77442(10) 0.0304(3) Uani 1 1 d . . . . .
H26 H -0.073140 0.393985 0.754854 0.036 Uiso 1 1 calc R U . . .
C34 C 0.71836(19) 0.46664(10) 0.58588(11) 0.0356(4) Uani 1 1 d . . . . .
H34 H 0.791298 0.448662 0.564697 0.043 Uiso 1 1 calc R U . . .
C41 C 0.76832(19) 0.58909(10) 0.77134(11) 0.0363(4) Uani 1 1 d . . . . .
H41 H 0.821657 0.547748 0.761887 0.044 Uiso 1 1 calc R U . . .
C18 C 0.3732(2) 0.18952(9) 0.56637(10) 0.0334(4) Uani 1 1 d . . . . .
C14 C 0.3461(2) 0.18869(10) 0.87266(10) 0.0389(4) Uani 1 1 d . . . . .
C32 C 0.5556(2) 0.56085(10) 0.58950(11) 0.0385(4) Uani 1 1 d . . . . .
H32 H 0.516038 0.607039 0.570104 0.046 Uiso 1 1 calc R U . . .
C37 C 0.5970(2) 0.64080(10) 0.83519(13) 0.0411(4) Uani 1 1 d . . . . .
H37 H 0.533980 0.634432 0.869275 0.049 Uiso 1 1 calc R U . . .
C4 C 0.3564(2) 0.19125(10) 0.71887(10) 0.0377(4) Uani 1 1 d . . . . .
C33 C 0.6616(2) 0.53455(11) 0.55933(11) 0.0418(4) Uani 1 1 d . . . . .
H33 H 0.696026 0.563243 0.520023 0.050 Uiso 1 1 calc R U . . .
C29 C 0.1517(2) 0.40435(12) 0.58955(10) 0.0391(4) Uani 1 1 d . . . . .
H29A H 0.108899 0.394649 0.534256 0.059 Uiso 1 1 calc R U . . .
H29B H 0.220341 0.367005 0.604737 0.059 Uiso 1 1 calc R U . . .
H29C H 0.189196 0.455215 0.592909 0.059 Uiso 1 1 calc R U . . .
C19 C 0.4457(3) 0.11417(10) 0.56968(11) 0.0468(5) Uani 1 1 d . . . . .
H19A H 0.538608 0.123789 0.574592 0.070 Uiso 1 1 calc R U . . .
H19B H 0.416257 0.085514 0.520236 0.070 Uiso 1 1 calc R U . . .
H19C H 0.428575 0.084984 0.616344 0.070 Uiso 1 1 calc R U . . .
C40 C 0.7824(2) 0.65937(11) 0.73648(13) 0.0461(5) Uani 1 1 d . . . . .
H40 H 0.845723 0.666087 0.702621 0.055 Uiso 1 1 calc R U . . .
C15 C 0.3927(3) 0.23221(11) 0.95015(11) 0.0507(6) Uani 1 1 d . . . . .
H15A H 0.486228 0.239881 0.956047 0.076 Uiso 1 1 calc R U . . .
H15B H 0.372527 0.203371 0.996284 0.076 Uiso 1 1 calc R U . . .
H15C H 0.349206 0.281371 0.947929 0.076 Uiso 1 1 calc R U . . .
C39 C 0.7057(2) 0.71884(11) 0.75064(13) 0.0495(5) Uani 1 1 d . . . . .
H39 H 0.716352 0.766511 0.726559 0.059 Uiso 1 1 calc R U . . .
C20 C 0.4172(3) 0.23803(10) 0.50078(11) 0.0525(6) Uani 1 1 d . . . . .
H20A H 0.372207 0.286738 0.497675 0.079 Uiso 1 1 calc R U . . .
H20B H 0.397036 0.212006 0.448812 0.079 Uiso 1 1 calc R U . . .
H20C H 0.510563 0.246465 0.513766 0.079 Uiso 1 1 calc R U . . .
C38 C 0.6129(2) 0.71019(11) 0.79970(14) 0.0516(5) Uani 1 1 d . . . . .
H38 H 0.559968 0.751771 0.809064 0.062 Uiso 1 1 calc R U . . .
C21 C 0.2274(3) 0.17591(15) 0.54230(15) 0.0624(7) Uani 1 1 d . . . . .
H21A H 0.198950 0.138277 0.578441 0.094 Uiso 1 1 calc R U . . .
H21B H 0.209312 0.157375 0.486693 0.094 Uiso 1 1 calc R U . . .
H21C H 0.180820 0.223401 0.546434 0.094 Uiso 1 1 calc R U . . .
C16 C 0.1977(3) 0.18751(16) 0.86166(15) 0.0678(8) Uani 1 1 d . . . . .
H16A H 0.164820 0.239425 0.856849 0.102 Uiso 1 1 calc R U . . .
H16B H 0.170254 0.163120 0.908386 0.102 Uiso 1 1 calc R U . . .
H16C H 0.163517 0.159228 0.812718 0.102 Uiso 1 1 calc R U . . .
C17 C 0.4017(3) 0.10904(12) 0.88212(15) 0.0701(9) Uani 1 1 d . . . . .
H17A H 0.363412 0.078087 0.836050 0.105 Uiso 1 1 calc R U . . .
H17B H 0.381964 0.086594 0.931981 0.105 Uiso 1 1 calc R U . . .
H17C H 0.495566 0.111208 0.884398 0.105 Uiso 1 1 calc R U . . .

loop_
_atom_site_aniso_label
_atom_site_aniso_U_11
_atom_site_aniso_U_22
_atom_site_aniso_U_33
_atom_site_aniso_U_23
_atom_site_aniso_U_13
_atom_site_aniso_U_12
S9 0.0188(2) 0.0285(2) 0.02283(19) -0.00299(13) 0.00449(14) -0.00246(13)
O10 0.0283(7) 0.0430(7) 0.0223(5) -0.0056(4) 0.0048(5) -0.0059(5)
O11 0.0222(6) 0.0378(6) 0.0364(6) -0.0016(5) 0.0071(5) 0.0041(4)
O28 0.0264(7) 0.0584(8) 0.0286(6) -0.0107(5) 0.0030(5) 0.0005(5)
N22 0.0224(7) 0.0264(6) 0.0233(6) -0.0025(5) 0.0065(5) 0.0007(5)
C8 0.0216(7) 0.0195(6) 0.0213(7) -0.0009(5) 0.0044(5) -0.0020(5)
C1 0.0196(7) 0.0212(7) 0.0220(7) -0.0006(5) 0.0063(5) 0.0005(5)
C7 0.0179(7) 0.0222(7) 0.0198(6) -0.0004(5) 0.0051(5) 0.0005(5)
C23 0.0207(8) 0.0203(7) 0.0252(7) -0.0024(5) 0.0073(6) 0.0003(5)
C24 0.0249(8) 0.0293(8) 0.0257(7) -0.0029(6) 0.0091(6) 0.0001(6)
C6 0.0226(8) 0.0235(7) 0.0212(7) -0.0007(5) 0.0056(6) 0.0004(5)
C30 0.0240(8) 0.0216(7) 0.0208(6) -0.0022(5) 0.0065(6) -0.0034(5)
C2 0.0289(8) 0.0216(7) 0.0196(6) -0.0005(5) 0.0076(6) 0.0015(5)
C27 0.0255(9) 0.0292(8) 0.0266(7) -0.0029(6) 0.0049(6) 0.0031(6)
C12 0.0231(8) 0.0220(7) 0.0221(7) -0.0037(5) 0.0068(6) -0.0024(5)
C35 0.0289(9) 0.0282(8) 0.0295(8) -0.0013(6) 0.0117(7) 0.0007(6)
C25 0.0247(9) 0.0353(8) 0.0329(8) -0.0014(6) 0.0137(7) -0.0010(6)
O13 0.1369(19) 0.0560(10) 0.0433(8) -0.0178(7) 0.0376(10) -0.0622(11)
C36 0.0232(8) 0.0315(8) 0.0286(8) -0.0043(6) 0.0046(6) -0.0095(6)
C31 0.0277(9) 0.0266(7) 0.0316(8) 0.0033(6) 0.0107(7) 0.0003(6)
C5 0.0316(9) 0.0255(7) 0.0249(7) 0.0007(5) 0.0100(6) -0.0050(6)
C3 0.0348(9) 0.0229(7) 0.0238(7) -0.0020(5) 0.0082(6) -0.0002(6)
C26 0.0195(8) 0.0348(8) 0.0373(9) -0.0050(6) 0.0059(7) -0.0017(6)
C34 0.0364(10) 0.0403(9) 0.0355(9) -0.0019(7) 0.0216(8) -0.0025(7)
C41 0.0323(10) 0.0395(9) 0.0398(9) -0.0058(7) 0.0139(8) -0.0115(7)
C18 0.0522(12) 0.0240(8) 0.0240(7) -0.0038(6) 0.0060(7) -0.0030(7)
C14 0.0590(13) 0.0339(9) 0.0274(8) -0.0001(6) 0.0175(8) -0.0172(8)
C32 0.0442(11) 0.0335(9) 0.0406(10) 0.0122(7) 0.0153(8) 0.0030(7)
C37 0.0421(12) 0.0333(9) 0.0519(11) -0.0019(8) 0.0195(9) -0.0022(7)
C4 0.0575(13) 0.0281(8) 0.0297(8) -0.0053(6) 0.0140(8) -0.0157(8)
C33 0.0478(12) 0.0448(10) 0.0384(9) 0.0113(8) 0.0236(9) -0.0028(8)
C29 0.0364(11) 0.0564(11) 0.0253(8) -0.0068(7) 0.0074(7) 0.0038(8)
C19 0.0827(17) 0.0254(9) 0.0326(9) -0.0060(7) 0.0103(10) 0.0035(9)
C40 0.0471(13) 0.0478(11) 0.0472(11) -0.0038(9) 0.0192(9) -0.0239(9)
C15 0.0851(17) 0.0438(11) 0.0264(9) 0.0009(7) 0.0182(10) -0.0234(10)
C39 0.0621(15) 0.0339(10) 0.0533(12) 0.0008(8) 0.0115(10) -0.0199(9)
C20 0.106(2) 0.0296(9) 0.0236(8) -0.0031(7) 0.0165(10) -0.0079(10)
C38 0.0581(14) 0.0308(10) 0.0691(14) 0.0010(9) 0.0198(12) -0.0013(9)
C21 0.0581(16) 0.0699(16) 0.0553(13) -0.0321(11) -0.0028(11) -0.0069(12)
C16 0.0664(18) 0.0862(18) 0.0584(14) -0.0042(12) 0.0326(13) -0.0411(14)
C17 0.137(3) 0.0321(11) 0.0487(12) 0.0125(9) 0.0380(15) -0.0060(12)

loop_
_atom_type_symbol
_atom_type_description
_atom_type_scat_dispersion_real
_atom_type_scat_dispersion_imag
_atom_type_scat_source
C C 0.0033 0.0016 'International Tables Vol C Tables 4.2.6.8 and 6.1.1.4'
H H 0.0000 0.0000 'International Tables Vol C Tables 4.2.6.8 and 6.1.1.4'
N N 0.0061 0.0033 'International Tables Vol C Tables 4.2.6.8 and 6.1.1.4'
O O 0.0106 0.0060 'International Tables Vol C Tables 4.2.6.8 and 6.1.1.4'
S S 0.1246 0.1234 'International Tables Vol C Tables 4.2.6.8 and 6.1.1.4'

loop_
_geom_angle_atom_site_label_1
_geom_angle_atom_site_label_2
_geom_angle_atom_site_label_3
_geom_angle
_geom_angle_site_symmetry_1
_geom_angle_site_symmetry_3
_geom_angle_publ_flag
O10 S9 C8 107.58(7) . . ?
O10 S9 C36 107.12(7) . . ?
O11 S9 O10 119.31(7) . . ?
O11 S9 C8 107.12(7) . . ?
O11 S9 C36 108.69(8) . . ?
C36 S9 C8 106.34(7) . . ?
C27 O28 C29 115.87(14) . . ?
C27 N22 C23 116.74(13) . . ?
C7 C8 S9 115.52(10) . . ?
C12 C8 S9 115.65(11) . . ?
C12 C8 C7 128.72(13) . . ?
C7 C1 C6 121.38(13) . . ?
C7 C1 C2 121.24(13) . . ?
C6 C1 C2 117.12(13) . . ?
C8 C7 C30 116.21(12) . . ?
C1 C7 C8 120.54(12) . . ?
C1 C7 C30 123.25(12) . . ?
N22 C23 C24 122.66(15) . . ?
N22 C23 C12 118.83(13) . . ?
C24 C23 C12 118.50(14) . . ?
C23 C24 H24 120.6 . . ?
C23 C24 C25 118.71(15) . . ?
C25 C24 H24 120.6 . . ?
C1 C6 H6 118.3 . . ?
C5 C6 C1 123.37(13) . . ?
C5 C6 H6 118.3 . . ?
C35 C30 C7 121.28(13) . . ?
C31 C30 C7 119.41(13) . . ?
C31 C30 C35 119.22(13) . . ?
C1 C2 H2 118.4 . . ?
C3 C2 C1 123.15(13) . . ?
C3 C2 H2 118.4 . . ?
O28 C27 C26 115.56(15) . . ?
N22 C27 O28 119.54(14) . . ?
N22 C27 C26 124.90(15) . . ?
C8 C12 C23 128.33(13) . . ?
C8 C12 H12 115.8 . . ?
C23 C12 H12 115.8 . . ?
C30 C35 H35 119.8 . . ?
C34 C35 C30 120.32(15) . . ?
C34 C35 H35 119.8 . . ?
C24 C25 H25 120.3 . . ?
C26 C25 C24 119.32(15) . . ?
C26 C25 H25 120.3 . . ?
C41 C36 S9 119.94(14) . . ?
C41 C36 C37 121.53(16) . . ?
C37 C36 S9 118.52(13) . . ?
C30 C31 H31 120.0 . . ?
C30 C31 C32 119.94(15) . . ?
C32 C31 H31 120.0 . . ?
C6 C5 C14 122.00(14) . . ?
C6 C5 C4 118.63(13) . . ?
C4 C5 C14 119.30(14) . . ?
C2 C3 C18 122.72(14) . . ?
C2 C3 C4 118.54(14) . . ?
C4 C3 C18 118.68(14) . . ?
C27 C26 H26 121.2 . . ?
C25 C26 C27 117.66(16) . . ?
C25 C26 H26 121.2 . . ?
C35 C34 H34 120.1 . . ?
C33 C34 C35 119.88(16) . . ?
C33 C34 H34 120.1 . . ?
C36 C41 H41 120.7 . . ?
C36 C41 C40 118.50(18) . . ?
C40 C41 H41 120.8 . . ?
C3 C18 C21 109.93(15) . . ?
C19 C18 C3 109.87(14) . . ?
C19 C18 C21 109.91(17) . . ?
C20 C18 C3 111.46(14) . . ?
C20 C18 C19 108.00(16) . . ?
C20 C18 C21 107.63(18) . . ?
C5 C14 C16 108.32(17) . . ?
C15 C14 C5 111.55(14) . . ?
C15 C14 C16 106.71(18) . . ?
C17 C14 C5 110.62(16) . . ?
C17 C14 C15 108.29(19) . . ?
C17 C14 C16 111.3(2) . . ?
C31 C32 H32 119.9 . . ?
C33 C32 C31 120.21(16) . . ?
C33 C32 H32 119.9 . . ?
C36 C37 H37 120.6 . . ?
C38 C37 C36 118.86(18) . . ?
C38 C37 H37 120.6 . . ?
O13 C4 C5 120.40(15) . . ?
O13 C4 C3 120.89(16) . . ?
C5 C4 C3 118.71(14) . . ?
C34 C33 H33 119.8 . . ?
C32 C33 C34 120.41(15) . . ?
C32 C33 H33 119.8 . . ?
O28 C29 H29A 109.5 . . ?
O28 C29 H29B 109.5 . . ?
O28 C29 H29C 109.5 . . ?
H29A C29 H29B 109.5 . . ?
H29A C29 H29C 109.5 . . ?
H29B C29 H29C 109.5 . . ?
C18 C19 H19A 109.5 . . ?
C18 C19 H19B 109.5 . . ?
C18 C19 H19C 109.5 . . ?
H19A C19 H19B 109.5 . . ?
H19A C19 H19C 109.5 . . ?
H19B C19 H19C 109.5 . . ?
C41 C40 H40 119.8 . . ?
C39 C40 C41 120.49(18) . . ?
C39 C40 H40 119.8 . . ?
C14 C15 H15A 109.5 . . ?
C14 C15 H15B 109.5 . . ?
C14 C15 H15C 109.5 . . ?
H15A C15 H15B 109.5 . . ?
H15A C15 H15C 109.5 . . ?
H15B C15 H15C 109.5 . . ?
C40 C39 H39 119.7 . . ?
C40 C39 C38 120.64(18) . . ?
C38 C39 H39 119.7 . . ?
C18 C20 H20A 109.5 . . ?
C18 C20 H20B 109.5 . . ?
C18 C20 H20C 109.5 . . ?
H20A C20 H20B 109.5 . . ?
H20A C20 H20C 109.5 . . ?
H20B C20 H20C 109.5 . . ?
C37 C38 H38 120.0 . . ?
C39 C38 C37 120.0(2) . . ?
C39 C38 H38 120.0 . . ?
C18 C21 H21A 109.5 . . ?
C18 C21 H21B 109.5 . . ?
C18 C21 H21C 109.5 . . ?
H21A C21 H21B 109.5 . . ?
H21A C21 H21C 109.5 . . ?
H21B C21 H21C 109.5 . . ?
C14 C16 H16A 109.5 . . ?
C14 C16 H16B 109.5 . . ?
C14 C16 H16C 109.5 . . ?
H16A C16 H16B 109.5 . . ?
H16A C16 H16C 109.5 . . ?
H16B C16 H16C 109.5 . . ?
C14 C17 H17A 109.5 . . ?
C14 C17 H17B 109.5 . . ?
C14 C17 H17C 109.5 . . ?
H17A C17 H17B 109.5 . . ?
H17A C17 H17C 109.5 . . ?
H17B C17 H17C 109.5 . . ?

loop_
_geom_bond_atom_site_label_1
_geom_bond_atom_site_label_2
_geom_bond_distance
_geom_bond_site_symmetry_2
_geom_bond_publ_flag
S9 O10 1.4420(11) . ?
S9 O11 1.4378(12) . ?
S9 C8 1.7892(15) . ?
S9 C36 1.7700(16) . ?
O28 C27 1.3581(19) . ?
O28 C29 1.431(2) . ?
N22 C23 1.3589(19) . ?
N22 C27 1.316(2) . ?
C8 C7 1.4804(18) . ?
C8 C12 1.342(2) . ?
C1 C7 1.367(2) . ?
C1 C6 1.4449(19) . ?
C1 C2 1.4475(19) . ?
C7 C30 1.4835(18) . ?
C23 C24 1.384(2) . ?
C23 C12 1.469(2) . ?
C24 H24 0.9500 . ?
C24 C25 1.397(2) . ?
C6 H6 0.9500 . ?
C6 C5 1.346(2) . ?
C30 C35 1.399(2) . ?
C30 C31 1.391(2) . ?
C2 H2 0.9500 . ?
C2 C3 1.350(2) . ?
C27 C26 1.401(2) . ?
C12 H12 0.9500 . ?
C35 H35 0.9500 . ?
C35 C34 1.385(2) . ?
C25 H25 0.9500 . ?
C25 C26 1.364(2) . ?
O13 C4 1.228(2) . ?
C36 C41 1.384(2) . ?
C36 C37 1.387(2) . ?
C31 H31 0.9500 . ?
C31 C32 1.393(2) . ?
C5 C14 1.533(2) . ?
C5 C4 1.487(2) . ?
C3 C18 1.533(2) . ?
C3 C4 1.489(2) . ?
C26 H26 0.9500 . ?
C34 H34 0.9500 . ?
C34 C33 1.382(3) . ?
C41 H41 0.9500 . ?
C41 C40 1.393(3) . ?
C18 C19 1.531(3) . ?
C18 C20 1.527(2) . ?
C18 C21 1.537(3) . ?
C14 C15 1.524(3) . ?
C14 C16 1.538(3) . ?
C14 C17 1.524(3) . ?
C32 H32 0.9500 . ?
C32 C33 1.377(3) . ?
C37 H37 0.9500 . ?
C37 C38 1.387(3) . ?
C33 H33 0.9500 . ?
C29 H29A 0.9800 . ?
C29 H29B 0.9800 . ?
C29 H29C 0.9800 . ?
C19 H19A 0.9800 . ?
C19 H19B 0.9800 . ?
C19 H19C 0.9800 . ?
C40 H40 0.9500 . ?
C40 C39 1.369(3) . ?
C15 H15A 0.9800 . ?
C15 H15B 0.9800 . ?
C15 H15C 0.9800 . ?
C39 H39 0.9500 . ?
C39 C38 1.384(3) . ?
C20 H20A 0.9800 . ?
C20 H20B 0.9800 . ?
C20 H20C 0.9800 . ?
C38 H38 0.9500 . ?
C21 H21A 0.9800 . ?
C21 H21B 0.9800 . ?
C21 H21C 0.9800 . ?
C16 H16A 0.9800 . ?
C16 H16B 0.9800 . ?
C16 H16C 0.9800 . ?
C17 H17A 0.9800 . ?
C17 H17B 0.9800 . ?
C17 H17C 0.9800 . ?

loop_
_geom_torsion_atom_site_label_1
_geom_torsion_atom_site_label_2
_geom_torsion_atom_site_label_3
_geom_torsion_atom_site_label_4
_geom_torsion
_geom_torsion_site_symmetry_1
_geom_torsion_site_symmetry_2
_geom_torsion_site_symmetry_3
_geom_torsion_site_symmetry_4
_geom_torsion_publ_flag
S9 C8 C7 C1 119.86(14) . . . . ?
S9 C8 C7 C30 -60.37(16) . . . . ?
S9 C8 C12 C23 178.70(12) . . . . ?
S9 C36 C41 C40 -179.69(15) . . . . ?
S9 C36 C37 C38 179.77(17) . . . . ?
O10 S9 C8 C7 -158.68(10) . . . . ?
O10 S9 C8 C12 17.76(13) . . . . ?
O10 S9 C36 C41 136.47(14) . . . . ?
O10 S9 C36 C37 -42.57(16) . . . . ?
O11 S9 C8 C7 -29.27(12) . . . . ?
O11 S9 C8 C12 147.17(11) . . . . ?
O11 S9 C36 C41 6.31(16) . . . . ?
O11 S9 C36 C37 -172.73(14) . . . . ?
O28 C27 C26 C25 179.29(14) . . . . ?
N22 C23 C24 C25 -1.0(2) . . . . ?
N22 C23 C12 C8 -22.6(2) . . . . ?
N22 C27 C26 C25 -0.7(3) . . . . ?
C8 S9 C36 C41 -108.71(15) . . . . ?
C8 S9 C36 C37 72.25(16) . . . . ?
C8 C7 C30 C35 124.32(15) . . . . ?
C8 C7 C30 C31 -52.0(2) . . . . ?
C1 C7 C30 C35 -55.9(2) . . . . ?
C1 C7 C30 C31 127.72(16) . . . . ?
C1 C6 C5 C14 -177.10(16) . . . . ?
C1 C6 C5 C4 0.0(3) . . . . ?
C1 C2 C3 C18 175.68(15) . . . . ?
C1 C2 C3 C4 -1.4(3) . . . . ?
C7 C8 C12 C23 -5.4(3) . . . . ?
C7 C1 C6 C5 168.51(16) . . . . ?
C7 C1 C2 C3 -167.79(16) . . . . ?
C7 C30 C35 C34 -175.55(15) . . . . ?
C7 C30 C31 C32 176.71(16) . . . . ?
C23 N22 C27 O28 179.86(13) . . . . ?
C23 N22 C27 C26 -0.1(2) . . . . ?
C23 C24 C25 C26 0.1(2) . . . . ?
C24 C23 C12 C8 158.30(15) . . . . ?
C24 C25 C26 C27 0.7(2) . . . . ?
C6 C1 C7 C8 -7.2(2) . . . . ?
C6 C1 C7 C30 173.08(14) . . . . ?
C6 C1 C2 C3 6.5(2) . . . . ?
C6 C5 C14 C15 -6.6(3) . . . . ?
C6 C5 C14 C16 110.5(2) . . . . ?
C6 C5 C14 C17 -127.2(2) . . . . ?
C6 C5 C4 O13 -174.4(2) . . . . ?
C6 C5 C4 C3 5.2(3) . . . . ?
C30 C35 C34 C33 -0.8(3) . . . . ?
C30 C31 C32 C33 -1.4(3) . . . . ?
C2 C1 C7 C8 166.90(14) . . . . ?
C2 C1 C7 C30 -12.9(2) . . . . ?
C2 C1 C6 C5 -5.8(2) . . . . ?
C2 C3 C18 C19 118.81(19) . . . . ?
C2 C3 C18 C20 -0.9(3) . . . . ?
C2 C3 C18 C21 -120.1(2) . . . . ?
C2 C3 C4 O13 175.1(2) . . . . ?
C2 C3 C4 C5 -4.5(3) . . . . ?
C27 N22 C23 C24 1.0(2) . . . . ?
C27 N22 C23 C12 -178.08(13) . . . . ?
C12 C8 C7 C1 -56.0(2) . . . . ?
C12 C8 C7 C30 123.74(17) . . . . ?
C12 C23 C24 C25 178.07(14) . . . . ?
C35 C30 C31 C32 0.3(2) . . . . ?
C35 C34 C33 C32 -0.3(3) . . . . ?
C36 S9 C8 C7 86.82(12) . . . . ?
C36 S9 C8 C12 -96.74(12) . . . . ?
C36 C41 C40 C39 0.3(3) . . . . ?
C36 C37 C38 C39 -0.5(3) . . . . ?
C31 C30 C35 C34 0.8(2) . . . . ?
C31 C32 C33 C34 1.3(3) . . . . ?
C41 C36 C37 C38 0.7(3) . . . . ?
C41 C40 C39 C38 -0.1(3) . . . . ?
C18 C3 C4 O13 -2.1(3) . . . . ?
C18 C3 C4 C5 178.27(16) . . . . ?
C14 C5 C4 O13 2.8(3) . . . . ?
C14 C5 C4 C3 -177.58(17) . . . . ?
C37 C36 C41 C40 -0.7(3) . . . . ?
C4 C5 C14 C15 176.23(19) . . . . ?
C4 C5 C14 C16 -66.6(2) . . . . ?
C4 C5 C14 C17 55.6(3) . . . . ?
C4 C3 C18 C19 -64.1(2) . . . . ?
C4 C3 C18 C20 176.24(18) . . . . ?
C4 C3 C18 C21 57.0(2) . . . . ?
C29 O28 C27 N22 0.5(2) . . . . ?
C29 O28 C27 C26 -179.49(15) . . . . ?
C40 C39 C38 C37 0.1(4) . . . . ?
